data_8104381
loop_
_publ_author_name
'Sillen, L.G.'
'Edstrand, M.'

_publ_section_title
;
 On the Crystal Structure of Arppe's Bismuth Oxychloride Bi24 O31 Cl10 and
 the Isomorphous Oxybromide ('Step-Lattice Oxyhalides')
;
_journal_name_full
;
Zeitschrift fuer Kristallographie, Kristallgeometrie, Kristallphysik, 
Kristallchemie (-144,1977)
;
_journal_page_first 178
_journal_page_last 196
_journal_volume 104
_journal_year 1942
_chemical_formula_sum 'Bi24 Br10 O31'
_space_group_IT_number 12
_symmetry_space_group_name_Hall '-A 2y'
_symmetry_space_group_name_H-M 'A 1 2/m 1'
_cell_angle_alpha 90
_cell_angle_beta 90.15
_cell_angle_gamma 90
_cell_formula_units_Z 1
_cell_length_a 10.13
_cell_length_b 4.008
_cell_length_c 29.97
_cell_volume 1216.809
_citation_journal_id_ASTM ZEKGAX
_cod_data_source_file Sillen_ZEKGAX_1942_1630.cif
_cod_data_source_block Bi24Br10O31
_cod_original_sg_symbol_Hall '-C 2y (z,y,-x)'
_cod_database_code 8104381

loop_
_symmetry_equiv_pos_as_xyz
x,y,z
-x,y,-z
-x,-y,-z
x,-y,z
x,y+1/2,z+1/2
-x,y+1/2,-z+1/2
-x,-y+1/2,-z+1/2
x,-y+1/2,z+1/2

loop_
_atom_site_label
_atom_site_type_symbol
_atom_site_fract_x
_atom_site_fract_y
_atom_site_fract_z
_atom_site_occupancy
_atom_site_U_iso_or_equiv
Bi3 Bi+3 0.425 0 0.296 1 0.0
O4 O-2 0.627 0 0.338 0.969 0.0
O8 O-2 0.947 0 0.865 0.969 0.0
Bi6 Bi+3 0.953 0 0.651 1 0.0
Bi4 Bi+3 0.595 0 0.414 1 0.0
O3 O-2 0.797 0 0.457 0.969 0.0
Br1 Br-1 0.5 0 0 1 0.0
O5 O-2 0.457 0 0.22 0.969 0.0
Bi5 Bi+3 0.765 0 0.532 1 0.0
Br2 Br-1 0.67 0 0.118 1 0.0
O2 O-2 0.967 0 0.575 0.969 0.0
O6 O-2 0.287 0 0.102 0.969 0.0
O7 O-2 0.117 0 0.983 0.969 0.0
O1 O-2 0.137 0 0.694 0.969 0.0
Br3 Br-1 0.84 0 0.236 1 0.0
Bi2 Bi+3 0.255 0 0.177 1 0.0
Bi1 Bi+3 0.085 0 0.059 1 0.0
